data_4111844
loop_
_publ_author_name
'Peter M. Graham'
'David A. Delafuente'
'Weijun Liu'
'William H. Myers'
'Michal Sabat'
'W. D. Harman'

_publ_section_title
;
 Facile Diels-Alder Reactions with Pyridines Promoted by Tungsten
;
_journal_name_full 'Journal of the American Chemical Society'
_journal_page_first 10568
_journal_page_last 10572
_journal_paper_doi 10.1021/ja050143r
_journal_volume 127
_journal_year 2005
_chemical_formula_sum 'C22 H32 B N10 O P W'
_chemical_formula_weight 678.21
_chemical_name_systematic
; 
 ? 
;
_space_group_IT_number 4
_symmetry_cell_setting monoclinic
_symmetry_space_group_name_Hall 'P 2yb'
_symmetry_space_group_name_H-M 'P 1 21 1'
_atom_sites_solution_hydrogens geom
_atom_sites_solution_primary direct
_atom_sites_solution_secondary difmap
_audit_creation_method SHELXL-97
_cell_angle_alpha 90.00
_cell_angle_beta 94.808(2)
_cell_angle_gamma 90.00
_cell_formula_units_Z 2
_cell_length_a 8.4866(7)
_cell_length_b 15.1344(12)
_cell_length_c 10.3639(9)
_cell_measurement_reflns_used 6345
_cell_measurement_temperature 153(2)
_cell_measurement_theta_max 32.607
_cell_measurement_theta_min 2.382
_cell_volume 1326.45(19)
_computing_cell_refinement 'Bruker SMART'
_computing_data_collection 'Bruker SMART'
_computing_data_reduction 'Bruker SHELXTL'
_computing_molecular_graphics 'Bruker SHELXTL'
_computing_publication_material 'Bruker SHELXTL'
_computing_structure_refinement 'SHELXL-97 (Sheldrick, 1997)'
_computing_structure_solution 'SHELXS-97 (Sheldrick, 1990)'
_diffrn_ambient_temperature 153(2)
_diffrn_measured_fraction_theta_full 0.999
_diffrn_measured_fraction_theta_max 0.999
_diffrn_measurement_device_type 'Bruker SMART APEX CCD area detector'
_diffrn_measurement_method 'phi and omega scans'
_diffrn_radiation_monochromator graphite
_diffrn_radiation_source 'fine-focus sealed tube'
_diffrn_radiation_type MoK\a
_diffrn_radiation_wavelength 0.71073
_diffrn_reflns_av_R_equivalents 0.0601
_diffrn_reflns_av_sigmaI/netI 0.1527
_diffrn_reflns_limit_h_max 12
_diffrn_reflns_limit_h_min -12
_diffrn_reflns_limit_k_max 22
_diffrn_reflns_limit_k_min -22
_diffrn_reflns_limit_l_max 15
_diffrn_reflns_limit_l_min -15
_diffrn_reflns_number 18587
_diffrn_reflns_theta_full 32.57
_diffrn_reflns_theta_max 32.57
_diffrn_reflns_theta_min 1.97
_exptl_absorpt_coefficient_mu 4.451
_exptl_absorpt_correction_T_max 0.801927
_exptl_absorpt_correction_T_min 0.655941
_exptl_absorpt_correction_type empirical
_exptl_absorpt_process_details 'Bruker SADABS '
_exptl_crystal_colour orange
_exptl_crystal_density_diffrn 1.698
_exptl_crystal_description needle
_exptl_crystal_F_000 672
_exptl_crystal_size_max 0.28
_exptl_crystal_size_mid 0.10
_exptl_crystal_size_min 0.08
_refine_diff_density_max 3.855
_refine_diff_density_min -1.731
_refine_diff_density_rms 0.153
_refine_ls_abs_structure_details 'Flack H D (1983), Acta Cryst. A39, 876-881'
_refine_ls_abs_structure_Flack 0.023(8)
_refine_ls_extinction_coef none
_refine_ls_extinction_method none
_refine_ls_goodness_of_fit_ref 0.733
_refine_ls_hydrogen_treatment mixed
_refine_ls_matrix_type full
_refine_ls_number_parameters 334
_refine_ls_number_reflns 9499
_refine_ls_number_restraints 1
_refine_ls_restrained_S_all 0.733
_refine_ls_R_factor_all 0.0725
_refine_ls_R_factor_gt 0.0471
_refine_ls_shift/su_max 0.001
_refine_ls_shift/su_mean 0.000
_refine_ls_structure_factor_coef Fsqd
_refine_ls_weighting_details 'calc w=1/[\s^2^(Fo^2^)+(0.0088P)^2^+0.0000P] where P=(Fo^2^+2Fc^2^)/3'
_refine_ls_weighting_scheme calc
_refine_ls_wR_factor_gt 0.0652
_refine_ls_wR_factor_ref 0.0695
_reflns_number_gt 6244
_reflns_number_total 9499
_reflns_threshold_expression >2sigma(I)
_cod_data_source_file ja050143rsi20050110_110438.cif
_cod_data_source_block c22h32bn10opw
_cod_database_code 4111844

loop_
_symmetry_equiv_pos_as_xyz
'x, y, z'
'-x, y+1/2, -z'

loop_
_atom_site_label
_atom_site_type_symbol
_atom_site_fract_x
_atom_site_fract_y
_atom_site_fract_z
_atom_site_U_iso_or_equiv
_atom_site_adp_type
_atom_site_occupancy
_atom_site_symmetry_multiplicity
_atom_site_calc_flag
_atom_site_refinement_flags
W W 0.56796(2) 0.46538(2) 0.304799(19) 0.02247(5) Uani 1 1 d .
P P 0.7952(2) 0.37649(11) 0.23751(16) 0.0269(4) Uani 1 1 d .
O1 O 0.7782(6) 0.6211(3) 0.3587(5) 0.0342(12) Uani 1 1 d .
N1 N 0.4748(6) 0.6617(3) 0.1159(5) 0.0274(12) Uani 1 1 d .
N2 N 0.7342(6) 0.6807(3) 0.0677(4) 0.0250(12) Uani 1 1 d .
N3 N 0.0720(6) 0.4796(6) -0.0955(5) 0.041(2) Uani 1 1 d .
N4 N 0.3784(6) 0.5041(4) 0.4262(5) 0.0313(13) Uani 1 1 d .
N5 N 0.3268(5) 0.4494(5) 0.5169(4) 0.0292(18) Uani 1 1 d .
N6 N 0.4310(6) 0.3364(3) 0.2989(5) 0.0276(12) Uani 1 1 d .
N7 N 0.3732(6) 0.3046(4) 0.4067(5) 0.0288(12) Uani 1 1 d .
N8 N 0.6613(6) 0.4205(3) 0.5003(5) 0.0314(13) Uani 1 1 d .
N9 N 0.5740(6) 0.3659(4) 0.5742(5) 0.0334(13) Uani 1 1 d .
N10 N 0.6885(6) 0.5608(4) 0.3283(5) 0.0273(12) Uani 1 1 d .
C2 C 0.5989(8) 0.6310(4) 0.0688(6) 0.0292(15) Uani 1 1 d .
C3 C 0.5874(7) 0.5420(4) 0.0026(5) 0.0223(13) Uani 1 1 d .
H3 H 0.6885 0.5239 -0.0283 0.027 Uiso 1 1 calc R
C4 C 0.5254(5) 0.4743(7) 0.0926(4) 0.0190(13) Uani 1 1 d .
H4 H 0.5082 0.4164 0.0514 0.023 Uiso 1 1 calc R
C5 C 0.3912(7) 0.5049(4) 0.1524(5) 0.0265(14) Uani 1 1 d .
H5 H 0.3023 0.4634 0.1421 0.032 Uiso 1 1 calc R
C6 C 0.3464(7) 0.5987(4) 0.0990(6) 0.0280(14) Uani 1 1 d .
H6 H 0.2539 0.6211 0.1393 0.034 Uiso 1 1 calc R
C7 C 0.3065(7) 0.5869(4) -0.0481(6) 0.0290(15) Uani 1 1 d .
H7 H 0.2775 0.6446 -0.0860 0.035 Uiso 1 1 calc R
C8 C 0.4581(7) 0.5526(4) -0.1091(6) 0.0283(15) Uani 1 1 d .
H8A H 0.4369 0.4964 -0.1522 0.034 Uiso 1 1 calc R
H8B H 0.4912 0.5947 -0.1722 0.034 Uiso 1 1 calc R
C9 C 0.7390(8) 0.7674(4) 0.1275(6) 0.0350(16) Uani 1 1 d .
H9A H 0.6352 0.7931 0.1187 0.053 Uiso 1 1 calc R
H9B H 0.8110 0.8046 0.0856 0.053 Uiso 1 1 calc R
H9C H 0.7740 0.7620 0.2176 0.053 Uiso 1 1 calc R
C10 C 0.8884(7) 0.6426(4) 0.0669(7) 0.0354(17) Uani 1 1 d .
H10A H 0.9398 0.6434 0.1530 0.053 Uiso 1 1 calc R
H10B H 0.9497 0.6760 0.0104 0.053 Uiso 1 1 calc R
H10C H 0.8792 0.5826 0.0368 0.053 Uiso 1 1 calc R
C11 C 0.1751(8) 0.5267(5) -0.0751(6) 0.0332(16) Uani 1 1 d .
C12 C 0.2130(7) 0.4873(5) 0.5764(6) 0.041(2) Uani 1 1 d .
H12 H 0.1587 0.4619 0.6413 0.049 Uiso 1 1 calc R
C13 C 0.1883(8) 0.5702(5) 0.5262(7) 0.0434(19) Uani 1 1 d .
H13 H 0.1157 0.6122 0.5490 0.052 Uiso 1 1 calc R
C14 C 0.2962(8) 0.5773(5) 0.4336(7) 0.0366(17) Uani 1 1 d .
H14 H 0.3088 0.6273 0.3833 0.044 Uiso 1 1 calc R
C15 C 0.2930(7) 0.2298(4) 0.3798(6) 0.0324(15) Uani 1 1 d .
H15 H 0.2439 0.1953 0.4389 0.039 Uiso 1 1 calc R
C16 C 0.2955(8) 0.2136(5) 0.2542(6) 0.0377(17) Uani 1 1 d .
H16 H 0.2485 0.1663 0.2083 0.045 Uiso 1 1 calc R
C17 C 0.3815(7) 0.2805(4) 0.2060(6) 0.0304(15) Uani 1 1 d .
H17 H 0.4024 0.2860 0.1197 0.036 Uiso 1 1 calc R
C18 C 0.6580(8) 0.3481(5) 0.6850(6) 0.0427(19) Uani 1 1 d .
H18 H 0.6253 0.3132 0.7517 0.051 Uiso 1 1 calc R
C19 C 0.8003(9) 0.3895(6) 0.6845(6) 0.054(2) Uani 1 1 d .
H19 H 0.8833 0.3879 0.7490 0.065 Uiso 1 1 calc R
C20 C 0.7960(7) 0.4347(4) 0.5671(6) 0.0373(18) Uani 1 1 d .
H20 H 0.8772 0.4698 0.5404 0.045 Uiso 1 1 calc R
C21 C 0.8224(9) 0.2725(5) 0.3269(7) 0.042(2) Uani 1 1 d .
H21A H 0.7262 0.2389 0.3172 0.063 Uiso 1 1 calc R
H21B H 0.8488 0.2849 0.4170 0.063 Uiso 1 1 calc R
H21C H 0.9062 0.2393 0.2935 0.063 Uiso 1 1 calc R
C22 C 0.9904(6) 0.4274(4) 0.2656(6) 0.0374(18) Uani 1 1 d .
H22A H 1.0689 0.3881 0.2366 0.056 Uiso 1 1 calc R
H22B H 1.0127 0.4388 0.3564 0.056 Uiso 1 1 calc R
H22C H 0.9920 0.4820 0.2185 0.056 Uiso 1 1 calc R
C23 C 0.8004(9) 0.3360(4) 0.0735(6) 0.0375(17) Uani 1 1 d .
H23A H 0.8968 0.3039 0.0662 0.056 Uiso 1 1 calc R
H23B H 0.7953 0.3850 0.0145 0.056 Uiso 1 1 calc R
H23C H 0.7118 0.2976 0.0530 0.056 Uiso 1 1 calc R
B B 0.3999(9) 0.3538(6) 0.5358(7) 0.0333(19) Uani 1 1 d .
H1B H 0.351(7) 0.323(4) 0.614(6) 0.040(18) Uiso 1 1 d .

loop_
_atom_site_aniso_label
_atom_site_aniso_U_11
_atom_site_aniso_U_22
_atom_site_aniso_U_33
_atom_site_aniso_U_23
_atom_site_aniso_U_13
_atom_site_aniso_U_12
W 0.02216(10) 0.02425(10) 0.02141(9) -0.0021(3) 0.00433(7) -0.0030(2)
P 0.0295(9) 0.0201(8) 0.0314(9) 0.0045(7) 0.0049(7) -0.0002(7)
O1 0.039(3) 0.024(3) 0.039(3) -0.007(2) 0.001(2) -0.013(2)
N1 0.023(3) 0.022(3) 0.037(3) -0.007(2) 0.004(2) 0.004(2)
N2 0.027(3) 0.019(3) 0.030(3) -0.003(2) 0.007(2) -0.001(2)
N3 0.038(3) 0.042(6) 0.041(3) -0.010(4) -0.005(2) 0.001(4)
N4 0.022(3) 0.044(4) 0.027(3) -0.001(2) 0.002(2) -0.012(2)
N5 0.023(2) 0.044(6) 0.021(2) -0.009(3) 0.0030(19) -0.009(3)
N6 0.031(3) 0.032(3) 0.020(3) 0.001(2) 0.008(2) -0.002(2)
N7 0.030(3) 0.036(3) 0.022(3) 0.007(2) 0.007(2) -0.006(3)
N8 0.025(3) 0.039(3) 0.030(3) -0.007(2) 0.000(2) -0.007(2)
N9 0.024(3) 0.048(4) 0.028(3) 0.006(3) 0.004(2) 0.000(3)
N10 0.025(3) 0.034(3) 0.023(3) -0.004(2) 0.003(2) 0.007(2)
C2 0.032(4) 0.024(3) 0.032(4) 0.006(3) 0.003(3) -0.004(3)
C3 0.023(3) 0.021(3) 0.024(3) 0.001(3) 0.008(3) 0.005(3)
C4 0.024(2) 0.013(4) 0.021(2) 0.004(3) 0.0069(19) 0.004(3)
C5 0.024(3) 0.025(3) 0.033(3) -0.007(3) 0.015(3) -0.009(2)
C6 0.028(4) 0.024(3) 0.032(4) 0.001(3) 0.006(3) 0.004(3)
C7 0.019(3) 0.029(4) 0.039(4) 0.000(3) 0.001(3) -0.001(3)
C8 0.028(4) 0.028(4) 0.028(3) 0.000(3) 0.000(3) 0.001(3)
C9 0.052(5) 0.018(3) 0.036(4) -0.004(3) 0.009(3) -0.005(3)
C10 0.028(4) 0.031(4) 0.049(4) -0.002(3) 0.010(3) -0.003(3)
C11 0.029(4) 0.040(4) 0.030(4) -0.004(3) -0.001(3) 0.011(3)
C12 0.029(3) 0.057(8) 0.036(3) -0.018(4) 0.003(3) -0.013(3)
C13 0.035(4) 0.042(5) 0.056(5) -0.025(4) 0.017(4) -0.010(3)
C14 0.049(5) 0.023(4) 0.037(4) -0.012(3) 0.002(4) -0.007(3)
C15 0.032(4) 0.024(4) 0.041(4) 0.003(3) 0.006(3) -0.007(3)
C16 0.041(4) 0.035(4) 0.038(4) -0.011(3) 0.012(3) -0.002(3)
C17 0.034(4) 0.023(3) 0.033(4) -0.006(3) 0.005(3) 0.000(3)
C18 0.036(4) 0.066(6) 0.026(4) 0.018(4) 0.001(3) -0.003(4)
C19 0.039(5) 0.100(7) 0.021(4) 0.009(4) -0.011(3) -0.012(5)
C20 0.028(4) 0.047(5) 0.035(4) -0.005(3) -0.007(3) -0.006(3)
C21 0.052(5) 0.028(4) 0.046(5) 0.020(4) 0.011(4) 0.011(4)
C22 0.021(3) 0.049(4) 0.043(4) -0.003(3) 0.008(3) 0.003(3)
C23 0.052(5) 0.025(4) 0.037(4) 0.002(3) 0.011(3) 0.011(3)
B 0.029(4) 0.048(5) 0.023(4) 0.008(4) 0.006(3) -0.005(4)

loop_
_atom_type_symbol
_atom_type_description
_atom_type_scat_dispersion_real
_atom_type_scat_dispersion_imag
_atom_type_scat_source
C C 0.0033 0.0016 'International Tables Vol C Tables 4.2.6.8 and 6.1.1.4'
H H 0.0000 0.0000 'International Tables Vol C Tables 4.2.6.8 and 6.1.1.4'
B B 0.0013 0.0007 'International Tables Vol C Tables 4.2.6.8 and 6.1.1.4'
N N 0.0061 0.0033 'International Tables Vol C Tables 4.2.6.8 and 6.1.1.4'
O O 0.0106 0.0060 'International Tables Vol C Tables 4.2.6.8 and 6.1.1.4'
P P 0.1023 0.0942 'International Tables Vol C Tables 4.2.6.8 and 6.1.1.4'
W W -0.8490 6.8722 'International Tables Vol C Tables 4.2.6.8 and 6.1.1.4'

loop_
_geom_angle_atom_site_label_1
_geom_angle_atom_site_label_2
_geom_angle_atom_site_label_3
_geom_angle
N10 W C5 103.4(2)
N10 W C4 97.6(3)
C5 W C4 37.89(19)
N10 W N4 98.4(2)
C5 W N4 81.32(19)
C4 W N4 119.19(19)
N10 W N8 88.1(2)
C5 W N8 157.12(18)
C4 W N8 161.1(2)
N4 W N8 77.40(18)
N10 W N6 172.5(2)
C5 W N6 84.0(2)
C4 W N6 89.1(3)
N4 W N6 81.23(18)
N8 W N6 84.51(18)
N10 W P 91.54(16)
C5 W P 116.62(15)
C4 W P 79.62(19)
N4 W P 156.99(14)
N8 W P 82.26(14)
N6 W P 86.26(13)
C23 P C22 101.5(3)
C23 P C21 99.9(3)
C22 P C21 102.0(3)
C23 P W 121.6(2)
C22 P W 116.1(2)
C21 P W 112.9(2)
C2 N1 C6 110.4(5)
C2 N2 C10 123.1(5)
C2 N2 C9 119.0(5)
C10 N2 C9 112.0(5)
C14 N4 N5 105.7(5)
C14 N4 W 132.4(5)
N5 N4 W 121.9(4)
C12 N5 N4 110.6(6)
C12 N5 B 129.4(6)
N4 N5 B 120.0(5)
C17 N6 N7 105.1(5)
C17 N6 W 134.4(4)
N7 N6 W 120.4(4)
C15 N7 N6 110.1(5)
C15 N7 B 128.9(6)
N6 N7 B 121.0(5)
C20 N8 N9 107.0(5)
C20 N8 W 131.6(4)
N9 N8 W 121.4(4)
C18 N9 N8 109.0(5)
C18 N9 B 130.3(6)
N8 N9 B 119.0(5)
O1 N10 W 171.8(5)
N1 C2 N2 121.2(6)
N1 C2 C3 118.1(6)
N2 C2 C3 120.4(6)
C4 C3 C2 109.7(5)
C4 C3 C8 105.9(5)
C2 C3 C8 105.3(5)
C5 C4 C3 112.4(7)
C5 C4 W 69.8(3)
C3 C4 W 128.4(5)
C4 C5 C6 108.8(6)
C4 C5 W 72.3(3)
C6 C5 W 130.0(4)
N1 C6 C7 107.2(5)
N1 C6 C5 113.5(5)
C7 C6 C5 105.7(5)
C11 C7 C6 111.4(5)
C11 C7 C8 111.0(5)
C6 C7 C8 108.5(5)
C3 C8 C7 106.8(5)
N3 C11 C7 179.6(7)
N5 C12 C13 108.4(6)
C12 C13 C14 104.2(7)
N4 C14 C13 111.1(7)
C16 C15 N7 108.2(6)
C15 C16 C17 105.9(6)
N6 C17 C16 110.8(6)
N9 C18 C19 108.4(6)
C18 C19 C20 105.8(6)
N8 C20 C19 109.9(6)
N9 B N7 111.1(6)
N9 B N5 106.7(6)
N7 B N5 108.0(5)

loop_
_geom_bond_atom_site_label_1
_geom_bond_atom_site_label_2
_geom_bond_distance
W N10 1.775(6)
W C5 2.169(6)
W C4 2.203(4)
W N4 2.203(5)
W N8 2.220(5)
W N6 2.270(5)
W P 2.4982(17)
P C23 1.811(6)
P C22 1.828(6)
P C21 1.831(7)
O1 N10 1.212(6)
N1 C2 1.284(7)
N1 C6 1.448(7)
N2 C2 1.373(7)
N2 C10 1.431(7)
N2 C9 1.451(7)
N3 C11 1.135(9)
N4 C14 1.315(8)
N4 N5 1.353(7)
N5 C12 1.320(8)
N5 B 1.580(11)
N6 C17 1.323(7)
N6 N7 1.346(6)
N7 C15 1.338(7)
N7 B 1.531(9)
N8 C20 1.304(7)
N8 N9 1.383(7)
N9 C18 1.328(7)
N9 B 1.508(9)
C2 C3 1.511(8)
C3 C4 1.510(9)
C3 C8 1.535(8)
C4 C5 1.420(7)
C5 C6 1.560(8)
C6 C7 1.544(8)
C7 C11 1.448(9)
C7 C8 1.569(8)
C12 C13 1.368(10)
C13 C14 1.384(9)
C15 C16 1.327(8)
C16 C17 1.367(9)
C18 C19 1.361(9)
C19 C20 1.393(9)
